data_7119529
loop_
_publ_author_name
'Ling, Peng-Xiang'
'Chen, Kai'
'Shi, Bing-Feng'

_publ_section_title
;
 Palladium-catalyzed interannular meta-C-H arylation.
;
_journal_issue 13
_journal_name_full 'Chemical communications (Cambridge, England)'
_journal_page_first 2166
_journal_page_last 2169
_journal_paper_doi 10.1039/c7cc00110j
_journal_volume 53
_journal_year 2017
_chemical_formula_moiety 'C22 H15 F3 N2 O5, 0.5(H2 O)'
_chemical_formula_sum 'C22 H16 F3 N2 O5.5'
_chemical_formula_weight 453.37
_chemical_name_systematic
;
 ?
;
_space_group_IT_number 15
_symmetry_cell_setting monoclinic
_symmetry_space_group_name_Hall '-C 2yc'
_symmetry_space_group_name_H-M 'C 1 2/c 1'
_atom_sites_solution_hydrogens geom
_atom_sites_solution_primary direct
_atom_sites_solution_secondary difmap
_audit_block_doi 10.5517/ccdc.csd.cc1md0jk
_audit_creation_method SHELXL-97
_audit_update_record
;
2016-09-12 deposited with the CCDC.
2017-01-23 downloaded from the CCDC.
;
_cell_angle_alpha 90.00
_cell_angle_beta 131.5990(10)
_cell_angle_gamma 90.00
_cell_formula_units_Z 8
_cell_length_a 26.3419(12)
_cell_length_b 10.5684(5)
_cell_length_c 19.9298(9)
_cell_measurement_reflns_used 10502
_cell_measurement_temperature 296(2)
_cell_measurement_theta_max 27.4
_cell_measurement_theta_min 3.1
_cell_volume 4149.1(3)
_computing_cell_refinement 'PROCESS-AUTO  (Rigaku,2006)'
_computing_data_collection 'PROCESS-AUTO  (Rigaku,2006)'
_computing_data_reduction 'CrystalStructure (Rigaku,2007)'
_computing_molecular_graphics 'Ortep3 for windows (Farrugia,1997)'
_computing_publication_material 'WinGX (Farrugia, 1999)'
_computing_structure_refinement 'SHELXL-97 (Sheldrick, 2014)'
_computing_structure_solution 'SHELXS-97 (Sheldrick, 2014)'
_diffrn_ambient_temperature 296(2)
_diffrn_detector_area_resol_mean 10.00
_diffrn_measured_fraction_theta_full 0.996
_diffrn_measured_fraction_theta_max 0.996
_diffrn_measurement_device_type 'Rigaku RAXIS-RAPID/ZJUG'
_diffrn_measurement_method \w
_diffrn_radiation_monochromator graphite
_diffrn_radiation_source 'rotating anode'
_diffrn_radiation_type MoK\a
_diffrn_radiation_wavelength 0.71073
_diffrn_reflns_av_R_equivalents 0.0413
_diffrn_reflns_av_sigmaI/netI 0.0393
_diffrn_reflns_limit_h_max 33
_diffrn_reflns_limit_h_min -34
_diffrn_reflns_limit_k_max 13
_diffrn_reflns_limit_k_min -13
_diffrn_reflns_limit_l_max 21
_diffrn_reflns_limit_l_min -25
_diffrn_reflns_number 18975
_diffrn_reflns_theta_full 27.46
_diffrn_reflns_theta_max 27.46
_diffrn_reflns_theta_min 3.09
_exptl_absorpt_coefficient_mu 0.123
_exptl_absorpt_correction_T_max 0.9549
_exptl_absorpt_correction_T_min 0.9469
_exptl_absorpt_correction_type multi-scan
_exptl_absorpt_process_details 'Higashi, T. (1995)'
_exptl_crystal_colour colorless
_exptl_crystal_density_diffrn 1.452
_exptl_crystal_density_method 'not measured'
_exptl_crystal_description chunk
_exptl_crystal_F_000 1864
_exptl_crystal_size_max 0.45
_exptl_crystal_size_mid 0.40
_exptl_crystal_size_min 0.38
_refine_diff_density_max 0.254
_refine_diff_density_min -0.250
_refine_diff_density_rms 0.051
_refine_ls_extinction_coef 0.0059(6)
_refine_ls_extinction_expression Fc^*^=kFc[1+0.001xFc^2^\l^3^/sin(2\q)]^-1/4^
_refine_ls_extinction_method SHELXL
_refine_ls_goodness_of_fit_ref 1.001
_refine_ls_hydrogen_treatment constr
_refine_ls_matrix_type full
_refine_ls_number_parameters 296
_refine_ls_number_reflns 4741
_refine_ls_number_restraints 0
_refine_ls_restrained_S_all 1.001
_refine_ls_R_factor_all 0.1042
_refine_ls_R_factor_gt 0.0500
_refine_ls_shift/su_max 0.000
_refine_ls_shift/su_mean 0.000
_refine_ls_structure_factor_coef Fsqd
_refine_ls_weighting_details 'calc w=1/[\s^2^(Fo^2^)+(0.0873P)^2^+2.2925P] where P=(Fo^2^+2Fc^2^)/3'
_refine_ls_weighting_scheme calc
_refine_ls_wR_factor_gt 0.1269
_refine_ls_wR_factor_ref 0.1755
_reflns_number_gt 2649
_reflns_number_total 4741
_reflns_threshold_expression >2sigma(I)
_cod_data_source_file c7cc00110j2.cif
_cod_data_source_block lpx1351
_cod_depositor_comments
;
Adding full bibliography for 7119529--7119530.cif.

2018-02-22
Z value and formula fixed to values more according to usual
chemical conventions.                 miguel
;
_cod_original_formula_sum 'C44 H32 F6 N4 O11'
_cod_original_formula_weight 906.74
_cod_original_formula_moiety '2(C22 H15 F3 N2 O5), H2 O'
_cod_original_formula_units_Z 4
_cod_database_code 7119529

loop_
_symmetry_equiv_pos_as_xyz
'x, y, z'
'-x, y, -z+1/2'
'x+1/2, y+1/2, z'
'-x+1/2, y+1/2, -z+1/2'
'-x, -y, -z'
'x, -y, z-1/2'
'-x+1/2, -y+1/2, -z'
'x+1/2, -y+1/2, z-1/2'

loop_
_atom_site_label
_atom_site_type_symbol
_atom_site_fract_x
_atom_site_fract_y
_atom_site_fract_z
_atom_site_U_iso_or_equiv
_atom_site_adp_type
_atom_site_occupancy
_atom_site_symmetry_multiplicity
_atom_site_calc_flag
_atom_site_refinement_flags
C1 C 0.48663(12) 0.2388(2) 0.37888(16) 0.0504(6) Uani 1 1 d .
C2 C 0.44193(14) 0.1543(3) 0.37012(18) 0.0652(7) Uani 1 1 d .
H2 H 0.4016 0.1839 0.3531 0.078 Uiso 1 1 calc R
C3 C 0.45707(16) 0.0278(3) 0.3864(2) 0.0743(9) Uani 1 1 d .
H3 H 0.4272 -0.0279 0.3810 0.089 Uiso 1 1 calc R
C4 C 0.51654(17) -0.0170(3) 0.4108(2) 0.0747(8) Uani 1 1 d .
H4 H 0.5265 -0.1030 0.4210 0.090 Uiso 1 1 calc R
C5 C 0.56126(15) 0.0661(2) 0.42008(19) 0.0626(7) Uani 1 1 d .
H5 H 0.6013 0.0352 0.4365 0.075 Uiso 1 1 calc R
C6 C 0.54768(12) 0.1955(2) 0.40526(16) 0.0491(6) Uani 1 1 d .
C7 C 0.59959(11) 0.2828(2) 0.42229(15) 0.0453(5) Uani 1 1 d .
C8 C 0.62965(12) 0.2577(2) 0.38691(15) 0.0465(5) Uani 1 1 d .
H8 H 0.6162 0.1882 0.3498 0.056 Uiso 1 1 calc R
C9 C 0.68012(11) 0.3386(2) 0.40818(15) 0.0447(5) Uani 1 1 d .
C10 C 0.70045(12) 0.4448(2) 0.46066(15) 0.0472(6) Uani 1 1 d .
H10 H 0.7338 0.4979 0.4725 0.057 Uiso 1 1 calc R
C11 C 0.67006(11) 0.4711(2) 0.49553(14) 0.0438(5) Uani 1 1 d .
C12 C 0.62100(11) 0.3893(2) 0.47715(14) 0.0443(5) Uani 1 1 d .
H12 H 0.6018 0.4057 0.5020 0.053 Uiso 1 1 calc R
C13 C 0.44381(12) 0.4409(3) 0.38454(17) 0.0569(7) Uani 1 1 d .
C14 C 0.42591(15) 0.5755(3) 0.3464(2) 0.0679(8) Uani 1 1 d .
C15 C 0.69118(11) 0.5820(2) 0.55520(15) 0.0458(6) Uani 1 1 d .
C16 C 0.72226(14) 0.5596(3) 0.64395(17) 0.0601(7) Uani 1 1 d .
H16 H 0.7294 0.4767 0.6642 0.072 Uiso 1 1 calc R
C17 C 0.74281(15) 0.6589(3) 0.70287(19) 0.0692(8) Uani 1 1 d .
H17 H 0.7633 0.6425 0.7620 0.083 Uiso 1 1 calc R
C18 C 0.73268(15) 0.7813(3) 0.67344(19) 0.0698(8) Uani 1 1 d .
H18 H 0.7461 0.8479 0.7127 0.084 Uiso 1 1 calc R
C19 C 0.70286(13) 0.8062(3) 0.58641(18) 0.0600(7) Uani 1 1 d .
H19 H 0.6970 0.8895 0.5675 0.072 Uiso 1 1 calc R
C20 C 0.68127(11) 0.7076(2) 0.52619(15) 0.0470(6) Uani 1 1 d .
C21 C 0.64363(12) 0.7361(2) 0.43042(17) 0.0485(6) Uani 1 1 d .
C22 C 0.62546(18) 0.8845(3) 0.3274(2) 0.0774(9) Uani 1 1 d .
H22A H 0.6339 0.8231 0.3003 0.116 Uiso 1 1 calc R
H22B H 0.6411 0.9660 0.3266 0.116 Uiso 1 1 calc R
H22C H 0.5776 0.8886 0.2945 0.116 Uiso 1 1 calc R
N1 N 0.46874(10) 0.3693(2) 0.35624(14) 0.0540(5) Uani 1 1 d .
H1 H 0.4742 0.4042 0.3225 0.065 Uiso 1 1 calc R
N2 N 0.71335(11) 0.3091(2) 0.37315(13) 0.0520(5) Uani 1 1 d .
O1 O 0.43361(11) 0.4096(2) 0.43298(14) 0.0786(6) Uani 1 1 d .
O2 O 0.75856(11) 0.3793(2) 0.39284(15) 0.0769(6) Uani 1 1 d .
O3 O 0.69624(11) 0.2142(2) 0.32792(14) 0.0742(6) Uani 1 1 d .
O4 O 0.60083(10) 0.67034(18) 0.36779(12) 0.0698(6) Uani 1 1 d .
O5 O 0.66128(10) 0.84829(16) 0.41941(12) 0.0630(5) Uani 1 1 d .
O6W O 0.5000 0.4833(2) 0.2500 0.0538(6) Uani 1 2 d S
H61 H 0.5345 0.5269 0.2799 0.081 Uiso 1 1 d R
F1 F 0.37397(11) 0.5720(2) 0.25728(13) 0.1101(7) Uani 1 1 d .
F2 F 0.47600(10) 0.63274(17) 0.35784(14) 0.0887(6) Uani 1 1 d .
F3 F 0.40791(13) 0.6474(2) 0.38093(16) 0.1087(8) Uani 1 1 d .

loop_
_atom_site_aniso_label
_atom_site_aniso_U_11
_atom_site_aniso_U_22
_atom_site_aniso_U_33
_atom_site_aniso_U_23
_atom_site_aniso_U_13
_atom_site_aniso_U_12
C1 0.0515(13) 0.0569(15) 0.0473(13) 0.0000(11) 0.0347(12) -0.0047(11)
C2 0.0569(15) 0.081(2) 0.0574(17) 0.0013(14) 0.0377(14) -0.0108(14)
C3 0.081(2) 0.074(2) 0.072(2) -0.0092(15) 0.0528(18) -0.0278(17)
C4 0.096(2) 0.0526(16) 0.084(2) -0.0040(15) 0.0634(19) -0.0149(16)
C5 0.0742(17) 0.0509(15) 0.0707(18) -0.0010(13) 0.0514(16) -0.0015(13)
C6 0.0541(13) 0.0494(14) 0.0449(13) -0.0028(10) 0.0334(12) -0.0047(11)
C7 0.0476(12) 0.0469(13) 0.0434(13) 0.0048(10) 0.0310(11) 0.0034(10)
C8 0.0501(13) 0.0445(13) 0.0441(13) -0.0013(10) 0.0310(11) 0.0018(10)
C9 0.0505(12) 0.0504(13) 0.0385(12) 0.0032(10) 0.0318(11) 0.0085(11)
C10 0.0500(12) 0.0521(14) 0.0433(13) -0.0006(10) 0.0326(11) -0.0010(11)
C11 0.0470(12) 0.0479(13) 0.0388(12) -0.0013(10) 0.0294(11) 0.0001(10)
C12 0.0493(13) 0.0480(13) 0.0405(12) 0.0012(10) 0.0319(11) 0.0042(10)
C13 0.0518(14) 0.0748(18) 0.0526(15) 0.0037(13) 0.0382(13) 0.0049(13)
C14 0.0695(17) 0.086(2) 0.0622(18) 0.0124(15) 0.0496(16) 0.0180(16)
C15 0.0467(12) 0.0552(14) 0.0435(13) -0.0067(11) 0.0333(11) -0.0041(11)
C16 0.0711(17) 0.0690(17) 0.0500(15) -0.0025(12) 0.0443(14) -0.0013(14)
C17 0.0740(18) 0.093(2) 0.0477(15) -0.0135(15) 0.0435(15) -0.0062(16)
C18 0.0735(18) 0.081(2) 0.0586(17) -0.0300(16) 0.0455(16) -0.0149(16)
C19 0.0668(16) 0.0579(15) 0.0588(16) -0.0174(13) 0.0432(14) -0.0096(13)
C20 0.0448(12) 0.0544(14) 0.0430(13) -0.0090(11) 0.0296(11) -0.0057(10)
C21 0.0506(13) 0.0481(13) 0.0523(14) -0.0040(11) 0.0365(12) -0.0012(11)
C22 0.106(2) 0.0654(18) 0.067(2) 0.0115(15) 0.0605(19) 0.0052(17)
N1 0.0554(12) 0.0655(13) 0.0534(12) 0.0101(10) 0.0412(11) 0.0067(10)
N2 0.0574(12) 0.0594(13) 0.0458(12) -0.0004(10) 0.0371(10) 0.0050(11)
O1 0.0901(14) 0.0980(16) 0.0822(14) 0.0100(12) 0.0717(13) 0.0069(12)
O2 0.0869(14) 0.0874(14) 0.0943(15) -0.0249(12) 0.0761(13) -0.0211(12)
O3 0.0865(14) 0.0796(14) 0.0789(14) -0.0255(11) 0.0643(12) -0.0081(11)
O4 0.0735(12) 0.0669(12) 0.0464(11) -0.0082(9) 0.0302(10) -0.0167(10)
O5 0.0772(12) 0.0532(11) 0.0594(12) -0.0034(8) 0.0457(10) -0.0072(9)
O6W 0.0522(13) 0.0579(14) 0.0487(14) 0.000 0.0324(12) 0.000
F1 0.0962(14) 0.1237(17) 0.0697(13) 0.0312(12) 0.0380(12) 0.0360(13)
F2 0.1088(14) 0.0735(11) 0.1178(16) 0.0117(10) 0.0895(13) 0.0080(10)
F3 0.159(2) 0.1009(14) 0.1329(18) 0.0303(13) 0.1254(18) 0.0534(14)

loop_
_atom_type_symbol
_atom_type_description
_atom_type_scat_dispersion_real
_atom_type_scat_dispersion_imag
_atom_type_scat_source
C C 0.0033 0.0016 'International Tables Vol C Tables 4.2.6.8 and 6.1.1.4'
H H 0.0000 0.0000 'International Tables Vol C Tables 4.2.6.8 and 6.1.1.4'
N N 0.0061 0.0033 'International Tables Vol C Tables 4.2.6.8 and 6.1.1.4'
O O 0.0106 0.0060 'International Tables Vol C Tables 4.2.6.8 and 6.1.1.4'
F F 0.0171 0.0103 'International Tables Vol C Tables 4.2.6.8 and 6.1.1.4'

loop_
_geom_angle_atom_site_label_1
_geom_angle_atom_site_label_2
_geom_angle_atom_site_label_3
_geom_angle
C2 C1 C6 120.2(2)
C2 C1 N1 120.3(2)
C6 C1 N1 119.4(2)
C3 C2 C1 120.4(3)
C3 C2 H2 119.8
C1 C2 H2 119.8
C2 C3 C4 120.1(3)
C2 C3 H3 119.9
C4 C3 H3 119.9
C5 C4 C3 119.8(3)
C5 C4 H4 120.1
C3 C4 H4 120.1
C4 C5 C6 121.3(3)
C4 C5 H5 119.4
C6 C5 H5 119.4
C5 C6 C1 118.1(2)
C5 C6 C7 119.4(2)
C1 C6 C7 122.4(2)
C8 C7 C12 118.6(2)
C8 C7 C6 120.8(2)
C12 C7 C6 120.6(2)
C9 C8 C7 118.6(2)
C9 C8 H8 120.7
C7 C8 H8 120.7
C10 C9 C8 123.0(2)
C10 C9 N2 118.6(2)
C8 C9 N2 118.4(2)
C9 C10 C11 118.6(2)
C9 C10 H10 120.7
C11 C10 H10 120.7
C12 C11 C10 119.2(2)
C12 C11 C15 119.33(19)
C10 C11 C15 121.4(2)
C11 C12 C7 121.9(2)
C11 C12 H12 119.0
C7 C12 H12 119.0
O1 C13 N1 127.6(3)
O1 C13 C14 119.5(2)
N1 C13 C14 112.9(2)
F3 C14 F2 108.1(3)
F3 C14 F1 107.8(2)
F2 C14 F1 105.3(2)
F3 C14 C13 112.2(2)
F2 C14 C13 113.3(2)
F1 C14 C13 109.8(3)
C16 C15 C20 118.5(2)
C16 C15 C11 118.3(2)
C20 C15 C11 123.2(2)
C15 C16 C17 121.1(3)
C15 C16 H16 119.4
C17 C16 H16 119.4
C18 C17 C16 119.7(3)
C18 C17 H17 120.2
C16 C17 H17 120.2
C17 C18 C19 120.4(2)
C17 C18 H18 119.8
C19 C18 H18 119.8
C18 C19 C20 120.6(3)
C18 C19 H19 119.7
C20 C19 H19 119.7
C19 C20 C15 119.7(2)
C19 C20 C21 119.8(2)
C15 C20 C21 120.4(2)
O4 C21 O5 121.9(2)
O4 C21 C20 125.7(2)
O5 C21 C20 112.4(2)
O5 C22 H22A 109.5
O5 C22 H22B 109.5
H22A C22 H22B 109.5
O5 C22 H22C 109.5
H22A C22 H22C 109.5
H22B C22 H22C 109.5
C13 N1 C1 124.1(2)
C13 N1 H1 118.0
C1 N1 H1 118.0
O3 N2 O2 122.6(2)
O3 N2 C9 118.8(2)
O2 N2 C9 118.6(2)
C21 O5 C22 115.7(2)

loop_
_geom_bond_atom_site_label_1
_geom_bond_atom_site_label_2
_geom_bond_distance
C1 C2 1.393(4)
C1 C6 1.396(3)
C1 N1 1.430(3)
C2 C3 1.371(4)
C2 H2 0.9300
C3 C4 1.379(4)
C3 H3 0.9300
C4 C5 1.380(4)
C4 H4 0.9300
C5 C6 1.394(4)
C5 H5 0.9300
C6 C7 1.490(3)
C7 C8 1.392(3)
C7 C12 1.401(3)
C8 C9 1.389(3)
C8 H8 0.9300
C9 C10 1.378(3)
C9 N2 1.470(3)
C10 C11 1.393(3)
C10 H10 0.9300
C11 C12 1.386(3)
C11 C15 1.490(3)
C12 H12 0.9300
C13 O1 1.208(3)
C13 N1 1.347(3)
C13 C14 1.532(4)
C14 F3 1.308(3)
C14 F2 1.326(3)
C14 F1 1.342(4)
C15 C16 1.390(3)
C15 C20 1.402(3)
C16 C17 1.389(4)
C16 H16 0.9300
C17 C18 1.371(4)
C17 H17 0.9300
C18 C19 1.373(4)
C18 H18 0.9300
C19 C20 1.394(3)
C19 H19 0.9300
C20 C21 1.485(3)
C21 O4 1.202(3)
C21 O5 1.343(3)
C22 O5 1.449(3)
C22 H22A 0.9600
C22 H22B 0.9600
C22 H22C 0.9600
N1 H1 0.8600
N2 O3 1.218(3)
N2 O2 1.225(3)
O6W H61 0.8207

loop_
_geom_hbond_atom_site_label_D
_geom_hbond_atom_site_label_H
_geom_hbond_atom_site_label_A
_geom_hbond_distance_DH
_geom_hbond_distance_HA
_geom_hbond_distance_DA
_geom_hbond_angle_DHA
N1 H1 O6W 0.86 2.13 2.988(2) 173
O6W H61 O4 0.82 2.09 2.862(2) 157

loop_
_geom_torsion_atom_site_label_1
_geom_torsion_atom_site_label_2
_geom_torsion_atom_site_label_3
_geom_torsion_atom_site_label_4
_geom_torsion
C6 C1 C2 C3 -0.7(4)
N1 C1 C2 C3 175.9(2)
C1 C2 C3 C4 -0.6(4)
C2 C3 C4 C5 1.0(5)
C3 C4 C5 C6 0.0(5)
C4 C5 C6 C1 -1.2(4)
C4 C5 C6 C7 175.7(2)
C2 C1 C6 C5 1.6(4)
N1 C1 C6 C5 -175.0(2)
C2 C1 C6 C7 -175.3(2)
N1 C1 C6 C7 8.1(3)
C5 C6 C7 C8 49.8(3)
C1 C6 C7 C8 -133.4(2)
C5 C6 C7 C12 -127.7(3)
C1 C6 C7 C12 49.1(3)
C12 C7 C8 C9 0.6(3)
C6 C7 C8 C9 -176.9(2)
C7 C8 C9 C10 -2.0(3)
C7 C8 C9 N2 177.9(2)
C8 C9 C10 C11 1.3(3)
N2 C9 C10 C11 -178.5(2)
C9 C10 C11 C12 0.6(3)
C9 C10 C11 C15 178.0(2)
C10 C11 C12 C7 -1.9(3)
C15 C11 C12 C7 -179.3(2)
C8 C7 C12 C11 1.3(3)
C6 C7 C12 C11 178.8(2)
O1 C13 C14 F3 7.5(4)
N1 C13 C14 F3 -173.9(2)
O1 C13 C14 F2 130.2(3)
N1 C13 C14 F2 -51.2(3)
O1 C13 C14 F1 -112.3(3)
N1 C13 C14 F1 66.3(3)
C12 C11 C15 C16 63.4(3)
C10 C11 C15 C16 -114.0(3)
C12 C11 C15 C20 -116.7(2)
C10 C11 C15 C20 65.9(3)
C20 C15 C16 C17 0.4(4)
C11 C15 C16 C17 -179.6(2)
C15 C16 C17 C18 -0.3(4)
C16 C17 C18 C19 -0.5(4)
C17 C18 C19 C20 1.2(4)
C18 C19 C20 C15 -1.1(4)
C18 C19 C20 C21 174.5(2)
C16 C15 C20 C19 0.3(3)
C11 C15 C20 C19 -179.6(2)
C16 C15 C20 C21 -175.3(2)
C11 C15 C20 C21 4.8(3)
C19 C20 C21 O4 -148.7(3)
C15 C20 C21 O4 26.9(4)
C19 C20 C21 O5 29.8(3)
C15 C20 C21 O5 -154.6(2)
O1 C13 N1 C1 1.2(4)
C14 C13 N1 C1 -177.2(2)
C2 C1 N1 C13 48.3(3)
C6 C1 N1 C13 -135.1(2)
C10 C9 N2 O3 178.8(2)
C8 C9 N2 O3 -1.0(3)
C10 C9 N2 O2 0.9(3)
C8 C9 N2 O2 -179.0(2)
O4 C21 O5 C22 0.0(4)
C20 C21 O5 C22 -178.5(2)
